data_4069629
loop_
_publ_author_name
'Siu, Paul W.'
'Gates, Derek P.'

_publ_section_title
;
 HL2[P(1,2-O2C6H4)3] (L = DMSO or DMF): A Convenient Proton Source with a
 Weakly Basic Phosphorus(V) Anion
;
_journal_issue 15
_journal_name_full Organometallics
_journal_page_first 4491
_journal_paper_doi 10.1021/om9003187
_journal_volume 28
_journal_year 2009
_chemical_formula_moiety 'C18 H12 O6 P, C6 H13 N2 O2'
_chemical_formula_sum 'C24 H25 N2 O8 P'
_chemical_formula_weight 500.43
_chemical_name_systematic
;
 ?
;
_space_group_IT_number 14
_symmetry_cell_setting monoclinic
_symmetry_space_group_name_Hall '-P 2yn'
_symmetry_space_group_name_H-M 'P 1 21/n 1'
_atom_sites_solution_hydrogens geom
_atom_sites_solution_primary direct
_atom_sites_solution_secondary difmap
_audit_creation_method SHELXL-97
_cell_angle_alpha 90.00
_cell_angle_beta 97.807(4)
_cell_angle_gamma 90.00
_cell_formula_units_Z 4
_cell_length_a 11.5961(9)
_cell_length_b 14.8770(11)
_cell_length_c 13.8311(10)
_cell_measurement_reflns_used 5664
_cell_measurement_temperature 173(2)
_cell_measurement_theta_max 27.9
_cell_measurement_theta_min 2.0
_cell_volume 2364.0(3)
_computing_structure_refinement 'SHELXL-97 (Sheldrick, 1997)'
_diffrn_ambient_temperature 173(2)
_diffrn_measured_fraction_theta_full 0.998
_diffrn_measured_fraction_theta_max 0.998
_diffrn_measurement_device_type 'Bruker X8 APEX II'
_diffrn_measurement_method 'area detector'
_diffrn_radiation_monochromator graphite
_diffrn_radiation_source 'fine-focus sealed tube'
_diffrn_radiation_type MoK\a
_diffrn_radiation_wavelength 0.71069
_diffrn_reflns_av_R_equivalents 0.0493
_diffrn_reflns_av_sigmaI/netI 0.0414
_diffrn_reflns_limit_h_max 15
_diffrn_reflns_limit_h_min -15
_diffrn_reflns_limit_k_max 19
_diffrn_reflns_limit_k_min -19
_diffrn_reflns_limit_l_max 18
_diffrn_reflns_limit_l_min -18
_diffrn_reflns_number 38168
_diffrn_reflns_theta_full 27.94
_diffrn_reflns_theta_max 27.94
_diffrn_reflns_theta_min 2.02
_exptl_absorpt_coefficient_mu 0.169
_exptl_absorpt_correction_T_max 0.967
_exptl_absorpt_correction_T_min 0.860
_exptl_absorpt_correction_type multi-scan
_exptl_crystal_colour colourless
_exptl_crystal_density_diffrn 1.406
_exptl_crystal_density_method 'not measured'
_exptl_crystal_description needle
_exptl_crystal_F_000 1048
_exptl_crystal_size_max 0.5
_exptl_crystal_size_mid 0.3
_exptl_crystal_size_min 0.2
_refine_diff_density_max 0.722
_refine_diff_density_min -0.332
_refine_diff_density_rms 0.055
_refine_ls_extinction_method none
_refine_ls_goodness_of_fit_ref 1.020
_refine_ls_hydrogen_treatment mixed
_refine_ls_matrix_type full
_refine_ls_number_parameters 324
_refine_ls_number_reflns 5664
_refine_ls_number_restraints 0
_refine_ls_restrained_S_all 1.020
_refine_ls_R_factor_all 0.0747
_refine_ls_R_factor_gt 0.0423
_refine_ls_shift/su_max 0.001
_refine_ls_shift/su_mean 0.000
_refine_ls_structure_factor_coef Fsqd
_refine_ls_weighting_details 'calc w=1/[\s^2^(Fo^2^)+(0.0474P)^2^+1.3168P] where P=(Fo^2^+2Fc^2^)/3'
_refine_ls_weighting_scheme calc
_refine_ls_wR_factor_gt 0.0978
_refine_ls_wR_factor_ref 0.1131
_reflns_number_gt 3974
_reflns_number_total 5664
_reflns_threshold_expression >2sigma(I)
_cod_data_source_file om9003187_si_001.cif
_cod_data_source_block dg067_0m
_cod_original_sg_symbol_H-M 'P 21/n'
_cod_database_code 4069629

loop_
_symmetry_equiv_pos_as_xyz
'x, y, z'
'-x+1/2, y+1/2, -z+1/2'
'-x, -y, -z'
'x-1/2, -y-1/2, z-1/2'

loop_
_atom_site_label
_atom_site_type_symbol
_atom_site_fract_x
_atom_site_fract_y
_atom_site_fract_z
_atom_site_U_iso_or_equiv
_atom_site_adp_type
_atom_site_occupancy
_atom_site_symmetry_multiplicity
_atom_site_calc_flag
_atom_site_refinement_flags
C1 C 0.82524(16) 0.20334(12) 0.38258(14) 0.0225(4) Uani 1 1 d .
C2 C 0.85338(18) 0.21761(13) 0.29016(15) 0.0277(4) Uani 1 1 d .
H2 H 0.8065 0.1941 0.2342 0.033 Uiso 1 1 calc R
C3 C 0.95277(19) 0.26757(14) 0.28154(16) 0.0345(5) Uani 1 1 d .
H3 H 0.9739 0.2786 0.2186 0.041 Uiso 1 1 calc R
C4 C 1.02131(19) 0.30140(14) 0.36285(17) 0.0354(5) Uani 1 1 d .
H4 H 1.0888 0.3353 0.3550 0.042 Uiso 1 1 calc R
C5 C 0.99272(17) 0.28648(13) 0.45636(16) 0.0289(4) Uani 1 1 d .
H5 H 1.0398 0.3093 0.5126 0.035 Uiso 1 1 calc R
C6 C 0.89420(16) 0.23764(12) 0.46409(14) 0.0226(4) Uani 1 1 d .
C7 C 0.78954(15) 0.09176(12) 0.69551(14) 0.0210(4) Uani 1 1 d .
C8 C 0.81794(17) 0.08093(13) 0.79447(14) 0.0266(4) Uani 1 1 d .
H8 H 0.7903 0.1213 0.8393 0.032 Uiso 1 1 calc R
C9 C 0.88884(19) 0.00840(14) 0.82651(16) 0.0325(5) Uani 1 1 d .
H9 H 0.9100 -0.0010 0.8945 0.039 Uiso 1 1 calc R
C10 C 0.92899(19) -0.05009(14) 0.76123(16) 0.0341(5) Uani 1 1 d .
H10 H 0.9765 -0.0995 0.7851 0.041 Uiso 1 1 calc R
C11 C 0.90107(17) -0.03799(13) 0.66097(16) 0.0295(5) Uani 1 1 d .
H11 H 0.9294 -0.0779 0.6160 0.035 Uiso 1 1 calc R
C12 C 0.83114(16) 0.03365(12) 0.62931(14) 0.0224(4) Uani 1 1 d .
C13 C 0.50309(16) 0.15580(12) 0.51261(13) 0.0196(4) Uani 1 1 d .
C14 C 0.38958(17) 0.12823(13) 0.51156(14) 0.0250(4) Uani 1 1 d .
H14 H 0.3693 0.0663 0.5083 0.030 Uiso 1 1 calc R
C15 C 0.30548(17) 0.19478(14) 0.51540(15) 0.0284(4) Uani 1 1 d .
H15 H 0.2263 0.1778 0.5141 0.034 Uiso 1 1 calc R
C16 C 0.33488(17) 0.28469(14) 0.52100(15) 0.0288(4) Uani 1 1 d .
H16 H 0.2759 0.3287 0.5234 0.035 Uiso 1 1 calc R
C17 C 0.45070(18) 0.31162(13) 0.52323(14) 0.0255(4) Uani 1 1 d .
H17 H 0.4715 0.3734 0.5270 0.031 Uiso 1 1 calc R
C18 C 0.53324(16) 0.24631(12) 0.51975(13) 0.0204(4) Uani 1 1 d .
C19 C 0.84802(19) 0.41750(14) 0.61627(16) 0.0315(5) Uani 1 1 d .
C20 C 0.8490(2) 0.33525(15) 0.76398(17) 0.0401(5) Uani 1 1 d .
H20A H 0.8070 0.3617 0.8139 0.060 Uiso 1 1 calc R
H20B H 0.9145 0.2995 0.7955 0.060 Uiso 1 1 calc R
H20C H 0.7962 0.2965 0.7211 0.060 Uiso 1 1 calc R
C21 C 0.9793(2) 0.46762(18) 0.75765(19) 0.0481(6) Uani 1 1 d .
H21A H 1.0139 0.5040 0.7100 0.072 Uiso 1 1 calc R
H21B H 1.0403 0.4325 0.7966 0.072 Uiso 1 1 calc R
H21C H 0.9418 0.5072 0.8007 0.072 Uiso 1 1 calc R
C22 C 0.7190(2) 0.41989(15) 0.36359(17) 0.0350(5) Uani 1 1 d .
C23 C 0.6014(2) 0.33605(16) 0.2388(2) 0.0439(6) Uani 1 1 d .
H23A H 0.5888 0.2989 0.2949 0.066 Uiso 1 1 calc R
H23B H 0.6372 0.2995 0.1919 0.066 Uiso 1 1 calc R
H23C H 0.5266 0.3595 0.2074 0.066 Uiso 1 1 calc R
C24 C 0.7099(2) 0.47230(16) 0.19768(17) 0.0395(5) Uani 1 1 d .
H24A H 0.7369 0.5292 0.2286 0.059 Uiso 1 1 calc R
H24B H 0.6419 0.4835 0.1489 0.059 Uiso 1 1 calc R
H24C H 0.7722 0.4457 0.1658 0.059 Uiso 1 1 calc R
N1 N 0.89270(15) 0.40682(11) 0.70655(13) 0.0312(4) Uani 1 1 d .
N2 N 0.67810(15) 0.41070(11) 0.27160(13) 0.0305(4) Uani 1 1 d .
O1 O 0.72966(11) 0.15870(9) 0.40518(9) 0.0245(3) Uani 1 1 d .
O2 O 0.85121(11) 0.21861(9) 0.54846(9) 0.0236(3) Uani 1 1 d .
O3 O 0.72254(11) 0.15882(8) 0.65111(9) 0.0221(3) Uani 1 1 d .
O4 O 0.79638(11) 0.05780(9) 0.53506(9) 0.0243(3) Uani 1 1 d .
O5 O 0.59618(11) 0.10126(8) 0.50743(9) 0.0229(3) Uani 1 1 d .
O6 O 0.65011(11) 0.25933(8) 0.52270(9) 0.0219(3) Uani 1 1 d .
O7 O 0.87945(15) 0.48222(11) 0.56433(12) 0.0409(4) Uani 1 1 d .
O8 O 0.78674(16) 0.48337(11) 0.39520(12) 0.0443(4) Uani 1 1 d .
P1 P 0.72429(4) 0.15818(3) 0.52780(4) 0.02030(12) Uani 1 1 d .
H1 H 0.835(3) 0.480(2) 0.487(3) 0.108(12) Uiso 1 1 d .

loop_
_atom_site_aniso_label
_atom_site_aniso_U_11
_atom_site_aniso_U_22
_atom_site_aniso_U_33
_atom_site_aniso_U_23
_atom_site_aniso_U_13
_atom_site_aniso_U_12
C1 0.0234(10) 0.0189(9) 0.0260(10) 0.0008(7) 0.0059(8) 0.0025(7)
C2 0.0341(11) 0.0252(10) 0.0248(10) 0.0015(8) 0.0073(9) 0.0069(8)
C3 0.0433(13) 0.0304(11) 0.0338(12) 0.0058(9) 0.0198(10) 0.0050(9)
C4 0.0292(11) 0.0324(12) 0.0479(14) 0.0030(10) 0.0170(10) -0.0041(9)
C5 0.0230(10) 0.0283(11) 0.0356(12) -0.0020(9) 0.0045(9) -0.0019(8)
C6 0.0222(9) 0.0223(9) 0.0240(10) -0.0005(7) 0.0059(8) 0.0027(7)
C7 0.0192(9) 0.0187(9) 0.0249(10) -0.0004(7) 0.0025(7) -0.0018(7)
C8 0.0274(10) 0.0290(11) 0.0242(10) -0.0012(8) 0.0062(8) 0.0001(8)
C9 0.0347(12) 0.0357(12) 0.0264(11) 0.0034(9) 0.0014(9) 0.0029(9)
C10 0.0338(12) 0.0295(11) 0.0371(12) 0.0031(9) -0.0014(9) 0.0086(9)
C11 0.0256(11) 0.0257(10) 0.0368(12) -0.0057(9) 0.0027(9) 0.0023(8)
C12 0.0208(9) 0.0232(9) 0.0233(10) -0.0026(7) 0.0033(8) -0.0033(7)
C13 0.0234(9) 0.0200(9) 0.0152(8) -0.0006(7) 0.0021(7) 0.0004(7)
C14 0.0261(10) 0.0252(10) 0.0237(10) -0.0027(8) 0.0038(8) -0.0063(8)
C15 0.0228(10) 0.0363(11) 0.0258(11) -0.0007(9) 0.0021(8) -0.0024(9)
C16 0.0259(11) 0.0329(11) 0.0269(11) 0.0003(9) 0.0012(8) 0.0082(8)
C17 0.0343(11) 0.0213(9) 0.0197(10) 0.0006(7) -0.0005(8) 0.0009(8)
C18 0.0227(9) 0.0232(9) 0.0147(9) 0.0004(7) 0.0003(7) -0.0038(7)
C19 0.0380(12) 0.0271(11) 0.0302(11) -0.0027(9) 0.0073(9) 0.0066(9)
C20 0.0546(15) 0.0336(12) 0.0312(12) -0.0011(10) 0.0029(10) -0.0018(11)
C21 0.0401(14) 0.0553(16) 0.0452(15) -0.0003(12) -0.0081(11) -0.0108(12)
C22 0.0373(12) 0.0326(12) 0.0359(12) 0.0055(9) 0.0080(10) 0.0058(10)
C23 0.0332(13) 0.0387(13) 0.0573(16) 0.0054(11) -0.0030(11) 0.0002(10)
C24 0.0438(14) 0.0430(13) 0.0327(12) 0.0101(10) 0.0086(10) 0.0021(11)
N1 0.0352(10) 0.0277(9) 0.0300(10) -0.0050(7) 0.0019(8) 0.0017(7)
N2 0.0279(9) 0.0299(9) 0.0340(10) 0.0070(8) 0.0057(8) 0.0057(7)
O1 0.0256(7) 0.0294(7) 0.0184(7) -0.0027(5) 0.0026(5) -0.0062(6)
O2 0.0223(7) 0.0273(7) 0.0211(7) -0.0036(5) 0.0027(5) -0.0056(5)
O3 0.0266(7) 0.0207(6) 0.0193(7) -0.0007(5) 0.0038(5) 0.0027(5)
O4 0.0274(7) 0.0231(7) 0.0221(7) -0.0046(5) 0.0028(5) 0.0022(5)
O5 0.0221(7) 0.0186(6) 0.0280(7) -0.0029(5) 0.0036(5) -0.0033(5)
O6 0.0228(7) 0.0181(6) 0.0243(7) 0.0003(5) 0.0015(5) -0.0024(5)
O7 0.0521(10) 0.0372(9) 0.0333(9) 0.0015(7) 0.0051(8) -0.0071(8)
O8 0.0628(12) 0.0357(9) 0.0330(9) 0.0048(7) 0.0010(8) -0.0027(8)
P1 0.0215(2) 0.0194(2) 0.0200(2) -0.00253(19) 0.00282(18) -0.00242(19)

loop_
_atom_type_symbol
_atom_type_description
_atom_type_scat_dispersion_real
_atom_type_scat_dispersion_imag
_atom_type_scat_source
C C 0.0033 0.0016 'International Tables Vol C Tables 4.2.6.8 and 6.1.1.4'
H H 0.0000 0.0000 'International Tables Vol C Tables 4.2.6.8 and 6.1.1.4'
N N 0.0061 0.0033 'International Tables Vol C Tables 4.2.6.8 and 6.1.1.4'
O O 0.0106 0.0060 'International Tables Vol C Tables 4.2.6.8 and 6.1.1.4'
P P 0.1023 0.0942 'International Tables Vol C Tables 4.2.6.8 and 6.1.1.4'

loop_
_geom_angle_atom_site_label_1
_geom_angle_atom_site_label_2
_geom_angle_atom_site_label_3
_geom_angle
O1 C1 C2 126.13(18)
O1 C1 C6 112.91(16)
C2 C1 C6 120.93(18)
C1 C2 C3 117.7(2)
C1 C2 H2 121.1
C3 C2 H2 121.1
C4 C3 C2 121.14(19)
C4 C3 H3 119.4
C2 C3 H3 119.4
C3 C4 C5 120.92(19)
C3 C4 H4 119.5
C5 C4 H4 119.5
C6 C5 C4 117.52(19)
C6 C5 H5 121.2
C4 C5 H5 121.2
O2 C6 C5 125.74(18)
O2 C6 C1 112.50(16)
C5 C6 C1 121.74(18)
O3 C7 C8 125.57(16)
O3 C7 C12 112.75(16)
C8 C7 C12 121.67(18)
C7 C8 C9 117.36(18)
C7 C8 H8 121.3
C9 C8 H8 121.3
C10 C9 C8 121.2(2)
C10 C9 H9 119.4
C8 C9 H9 119.4
C9 C10 C11 121.1(2)
C9 C10 H10 119.4
C11 C10 H10 119.4
C12 C11 C10 117.71(18)
C12 C11 H11 121.1
C10 C11 H11 121.1
O4 C12 C11 126.57(17)
O4 C12 C7 112.48(16)
C11 C12 C7 120.94(18)
O5 C13 C14 125.88(17)
O5 C13 C18 112.80(16)
C14 C13 C18 121.31(17)
C13 C14 C15 117.40(18)
C13 C14 H14 121.3
C15 C14 H14 121.3
C16 C15 C14 121.41(19)
C16 C15 H15 119.3
C14 C15 H15 119.3
C15 C16 C17 120.55(18)
C15 C16 H16 119.7
C17 C16 H16 119.7
C18 C17 C16 118.03(18)
C18 C17 H17 121.0
C16 C17 H17 121.0
O6 C18 C17 126.49(17)
O6 C18 C13 112.24(16)
C17 C18 C13 121.27(17)
O7 C19 N1 121.7(2)
N1 C20 H20A 109.5
N1 C20 H20B 109.5
H20A C20 H20B 109.5
N1 C20 H20C 109.5
H20A C20 H20C 109.5
H20B C20 H20C 109.5
N1 C21 H21A 109.5
N1 C21 H21B 109.5
H21A C21 H21B 109.5
N1 C21 H21C 109.5
H21A C21 H21C 109.5
H21B C21 H21C 109.5
O8 C22 N2 122.8(2)
N2 C23 H23A 109.5
N2 C23 H23B 109.5
H23A C23 H23B 109.5
N2 C23 H23C 109.5
H23A C23 H23C 109.5
H23B C23 H23C 109.5
N2 C24 H24A 109.5
N2 C24 H24B 109.5
H24A C24 H24B 109.5
N2 C24 H24C 109.5
H24A C24 H24C 109.5
H24B C24 H24C 109.5
C19 N1 C20 119.43(19)
C19 N1 C21 123.32(19)
C20 N1 C21 117.06(19)
C22 N2 C23 120.69(19)
C22 N2 C24 121.72(19)
C23 N2 C24 117.56(19)
C1 O1 P1 111.75(11)
C6 O2 P1 111.87(12)
C7 O3 P1 111.31(11)
C12 O4 P1 111.50(11)
C13 O5 P1 112.09(11)
C18 O6 P1 111.36(11)
C19 O7 H1 112.5(18)
C22 O8 H1 117.8(16)
O5 P1 O1 89.23(6)
O5 P1 O4 89.08(7)
O1 P1 O4 88.78(7)
O5 P1 O3 92.27(7)
O1 P1 O3 178.48(7)
O4 P1 O3 91.05(6)
O5 P1 O2 178.25(7)
O1 P1 O2 90.96(6)
O4 P1 O2 92.66(7)
O3 P1 O2 87.54(6)
O5 P1 O6 90.46(6)
O1 P1 O6 92.32(7)
O4 P1 O6 178.80(7)
O3 P1 O6 87.86(6)
O2 P1 O6 87.79(6)

loop_
_geom_bond_atom_site_label_1
_geom_bond_atom_site_label_2
_geom_bond_distance
C1 O1 1.364(2)
C1 C2 1.378(3)
C1 C6 1.388(3)
C2 C3 1.390(3)
C2 H2 0.9500
C3 C4 1.381(3)
C3 H3 0.9500
C4 C5 1.396(3)
C4 H4 0.9500
C5 C6 1.370(3)
C5 H5 0.9500
C6 O2 1.359(2)
C7 O3 1.359(2)
C7 C8 1.373(3)
C7 C12 1.392(3)
C8 C9 1.392(3)
C8 H8 0.9500
C9 C10 1.380(3)
C9 H9 0.9500
C10 C11 1.392(3)
C10 H10 0.9500
C11 C12 1.374(3)
C11 H11 0.9500
C12 O4 1.359(2)
C13 O5 1.360(2)
C13 C14 1.377(3)
C13 C18 1.391(3)
C14 C15 1.396(3)
C14 H14 0.9500
C15 C16 1.380(3)
C15 H15 0.9500
C16 C17 1.398(3)
C16 H16 0.9500
C17 C18 1.369(3)
C17 H17 0.9500
C18 O6 1.364(2)
C19 O7 1.283(2)
C19 N1 1.295(3)
C20 N1 1.460(3)
C20 H20A 0.9800
C20 H20B 0.9800
C20 H20C 0.9800
C21 N1 1.461(3)
C21 H21A 0.9800
C21 H21B 0.9800
C21 H21C 0.9800
C22 O8 1.267(3)
C22 N2 1.303(3)
C23 N2 1.456(3)
C23 H23A 0.9800
C23 H23B 0.9800
C23 H23C 0.9800
C24 N2 1.457(3)
C24 H24A 0.9800
C24 H24B 0.9800
C24 H24C 0.9800
O1 P1 1.7056(13)
O2 P1 1.7152(13)
O3 P1 1.7084(13)
O4 P1 1.7077(14)
O5 P1 1.6998(13)
O6 P1 1.7300(13)
O7 H1 1.13(4)
O8 H1 1.31(4)

loop_
_geom_torsion_atom_site_label_1
_geom_torsion_atom_site_label_2
_geom_torsion_atom_site_label_3
_geom_torsion_atom_site_label_4
_geom_torsion
O1 C1 C2 C3 177.78(18)
C6 C1 C2 C3 -0.1(3)
C1 C2 C3 C4 0.3(3)
C2 C3 C4 C5 -0.1(3)
C3 C4 C5 C6 -0.3(3)
C4 C5 C6 O2 -178.08(18)
C4 C5 C6 C1 0.5(3)
O1 C1 C6 O2 0.3(2)
C2 C1 C6 O2 178.49(16)
O1 C1 C6 C5 -178.45(17)
C2 C1 C6 C5 -0.3(3)
O3 C7 C8 C9 -179.34(17)
C12 C7 C8 C9 -1.0(3)
C7 C8 C9 C10 0.1(3)
C8 C9 C10 C11 0.8(3)
C9 C10 C11 C12 -0.7(3)
C10 C11 C12 O4 178.51(18)
C10 C11 C12 C7 -0.2(3)
O3 C7 C12 O4 0.7(2)
C8 C7 C12 O4 -177.81(17)
O3 C7 C12 C11 179.62(17)
C8 C7 C12 C11 1.1(3)
O5 C13 C14 C15 -178.62(17)
C18 C13 C14 C15 1.6(3)
C13 C14 C15 C16 -0.6(3)
C14 C15 C16 C17 -0.2(3)
C15 C16 C17 C18 0.0(3)
C16 C17 C18 O6 -178.89(17)
C16 C17 C18 C13 1.0(3)
O5 C13 C18 O6 -1.7(2)
C14 C13 C18 O6 178.06(16)
O5 C13 C18 C17 178.33(16)
C14 C13 C18 C17 -1.9(3)
O7 C19 N1 C20 176.44(19)
O7 C19 N1 C21 1.6(3)
O8 C22 N2 C23 179.4(2)
O8 C22 N2 C24 1.4(3)
C2 C1 O1 P1 -178.35(16)
C6 C1 O1 P1 -0.28(19)
C5 C6 O2 P1 178.50(16)
C1 C6 O2 P1 -0.20(19)
C8 C7 O3 P1 171.41(16)
C12 C7 O3 P1 -7.06(18)
C11 C12 O4 P1 -172.87(16)
C7 C12 O4 P1 5.95(19)
C14 C13 O5 P1 -171.44(15)
C18 C13 O5 P1 8.34(19)
C17 C18 O6 P1 174.43(16)
C13 C18 O6 P1 -5.49(18)
C13 O5 P1 O1 -101.91(12)
C13 O5 P1 O4 169.30(12)
C13 O5 P1 O3 78.29(12)
C13 O5 P1 O2 -6(2)
C13 O5 P1 O6 -9.59(12)
C1 O1 P1 O5 178.40(12)
C1 O1 P1 O4 -92.50(12)
C1 O1 P1 O3 -9(3)
C1 O1 P1 O2 0.14(13)
C1 O1 P1 O6 87.97(12)
C12 O4 P1 O5 -100.64(12)
C12 O4 P1 O1 170.11(12)
C12 O4 P1 O3 -8.39(12)
C12 O4 P1 O2 79.20(12)
C12 O4 P1 O6 -33(3)
C7 O3 P1 O5 97.90(12)
C7 O3 P1 O1 -75(3)
C7 O3 P1 O4 8.78(12)
C7 O3 P1 O2 -83.84(12)
C7 O3 P1 O6 -171.72(12)
C6 O2 P1 O5 -96(2)
C6 O2 P1 O1 0.03(12)
C6 O2 P1 O4 88.86(12)
C6 O2 P1 O3 179.80(12)
C6 O2 P1 O6 -92.25(12)
C18 O6 P1 O5 8.56(12)
C18 O6 P1 O1 97.81(12)
C18 O6 P1 O4 -59(3)
C18 O6 P1 O3 -83.70(12)
C18 O6 P1 O2 -171.32(11)
